data_4501767
loop_
_publ_author_name
'Banerjee, Debasis'
'Kim, Sun Jin'
'Li, Wei'
'Wu, Haohan'
'Li, Jing'
'Borkowski, Lauren A.'
'Philips, Brian L.'
'Parise, John B.'

_publ_section_title
;
 Synthesis and Structural Characterization of a 3-D Lithium Based
 Metal&#x2212;Organic Framework Showing Dynamic Structural Behavior
;
_journal_issue 6
_journal_name_full 'Crystal Growth &amp; Design'
_journal_page_first 2801
_journal_paper_doi 10.1021/cg100449z
_journal_volume 10
_journal_year 2010
_chemical_formula_moiety 'C10 H10 Li2 N2 O5'
_chemical_formula_sum 'C10 H10 Li2 N2 O5'
_chemical_formula_weight 252.08
_chemical_name_systematic
; 
 ? 
;
_space_group_IT_number 60
_symmetry_cell_setting orthorhombic
_symmetry_space_group_name_Hall '-P 2n 2ab'
_symmetry_space_group_name_H-M 'P b c n'
_atom_sites_solution_hydrogens geom
_atom_sites_solution_primary direct
_atom_sites_solution_secondary difmap
_audit_creation_method SHELXL-97
_cell_angle_alpha 90.00
_cell_angle_beta 90.00
_cell_angle_gamma 90.00
_cell_formula_units_Z 8
_cell_length_a 15.800(3)
_cell_length_b 8.5958(17)
_cell_length_c 18.460(4)
_cell_measurement_temperature 298(2)
_cell_measurement_theta_max 26.73
_cell_measurement_theta_min 2.21
_cell_volume 2507.1(9)
_computing_cell_refinement 'SAINTPLUS (BRUKERAXS, 1998)'
_computing_data_collection 'SMART (BRUKERAXS, 1998)'
_computing_data_reduction 'SAINTPLUS (BRUKERAXS, 1998)'
_computing_structure_refinement 'SHELXL-97 (Sheldrick, 1997)'
_computing_structure_solution 'SHELXS-97 (Sheldrick, 1990)'
_diffrn_ambient_temperature 298(2)
_diffrn_measured_fraction_theta_full 1.000
_diffrn_measured_fraction_theta_max 1.000
_diffrn_measurement_device_type 'Bruker SMART CCD'
_diffrn_measurement_method 'omega and phi scan'
_diffrn_radiation_monochromator graphite
_diffrn_radiation_source 'fine-focus sealed tube'
_diffrn_radiation_type MoK\a
_diffrn_radiation_wavelength 0.71073
_diffrn_reflns_av_R_equivalents 0.0229
_diffrn_reflns_av_sigmaI/netI 0.0157
_diffrn_reflns_limit_h_max 20
_diffrn_reflns_limit_h_min -19
_diffrn_reflns_limit_k_max 10
_diffrn_reflns_limit_k_min -10
_diffrn_reflns_limit_l_max 20
_diffrn_reflns_limit_l_min -23
_diffrn_reflns_number 15744
_diffrn_reflns_theta_full 26.73
_diffrn_reflns_theta_max 26.73
_diffrn_reflns_theta_min 2.21
_exptl_absorpt_coefficient_mu 0.105
_exptl_absorpt_correction_T_max 0.990
_exptl_absorpt_correction_T_min 0.959
_exptl_absorpt_correction_type multi-scan
_exptl_absorpt_process_details 'SADABS,sheldrick (2002)'
_exptl_crystal_colour colorless
_exptl_crystal_density_diffrn 1.336
_exptl_crystal_density_method 'not measured'
_exptl_crystal_description needle
_exptl_crystal_F_000 1040
_exptl_crystal_size_max 0.15
_exptl_crystal_size_mid 0.08
_exptl_crystal_size_min 0.03
_refine_diff_density_max 0.411
_refine_diff_density_min -0.236
_refine_diff_density_rms 0.047
_refine_ls_extinction_method none
_refine_ls_goodness_of_fit_ref 1.058
_refine_ls_hydrogen_treatment constr
_refine_ls_matrix_type full
_refine_ls_number_parameters 172
_refine_ls_number_reflns 2665
_refine_ls_number_restraints 0
_refine_ls_restrained_S_all 1.058
_refine_ls_R_factor_all 0.0579
_refine_ls_R_factor_gt 0.0475
_refine_ls_shift/su_max 0.000
_refine_ls_shift/su_mean 0.000
_refine_ls_structure_factor_coef Fsqd
_refine_ls_weighting_details 'calc w=1/[\s^2^(Fo^2^)+(0.0839P)^2^+0.8988P] where P=(Fo^2^+2Fc^2^)/3'
_refine_ls_weighting_scheme calc
_refine_ls_wR_factor_gt 0.1403
_refine_ls_wR_factor_ref 0.1499
_reflns_number_gt 2148
_reflns_number_total 2665
_reflns_threshold_expression >2sigma(I)
_cod_data_source_file cg100449z_si_002.cif
_cod_data_source_block publication_text
_cod_original_sg_symbol_H-M 'P b c n '
_cod_database_code 4501767

loop_
_symmetry_equiv_pos_as_xyz
'x, y, z'
'-x+1/2, -y+1/2, z+1/2'
'-x, y, -z+1/2'
'x+1/2, -y+1/2, -z'
'-x, -y, -z'
'x-1/2, y-1/2, -z-1/2'
'x, -y, z-1/2'
'-x-1/2, y-1/2, z'

loop_
_atom_site_label
_atom_site_type_symbol
_atom_site_fract_x
_atom_site_fract_y
_atom_site_fract_z
_atom_site_U_iso_or_equiv
_atom_site_adp_type
_atom_site_occupancy
_atom_site_symmetry_multiplicity
_atom_site_calc_flag
_atom_site_refinement_flags
O1 O 0.03875(6) 0.38030(14) 0.35206(6) 0.0370(3) Uani 1 1 d .
O2 O 0.11469(8) 0.29233(17) 0.25858(6) 0.0477(4) Uani 1 1 d .
O3 O 0.35445(8) 0.19333(18) 0.58953(6) 0.0488(4) Uani 1 1 d .
O4 O 0.43745(7) 0.11322(15) 0.49963(6) 0.0417(3) Uani 1 1 d .
N1 N 0.16039(8) 0.29836(17) 0.44578(7) 0.0352(3) Uani 1 1 d .
C1 C 0.10289(9) 0.31803(19) 0.32366(8) 0.0314(3) Uani 1 1 d .
C2 C 0.36901(9) 0.16813(19) 0.52502(8) 0.0334(4) Uani 1 1 d .
C3 C 0.30089(9) 0.20445(19) 0.47011(8) 0.0330(4) Uani 1 1 d .
C4 C 0.17376(9) 0.27191(18) 0.37497(8) 0.0311(3) Uani 1 1 d .
C5 C 0.24865(10) 0.2103(2) 0.34863(8) 0.0388(4) Uani 1 1 d .
H5 H 0.2556 0.1914 0.2994 0.047 Uiso 1 1 calc R
C6 C 0.22335(10) 0.2656(2) 0.49195(8) 0.0363(4) Uani 1 1 d .
H6 H 0.2148 0.2845 0.5410 0.044 Uiso 1 1 calc R
C7 C 0.31290(10) 0.1775(2) 0.39706(9) 0.0391(4) Uani 1 1 d .
H7 H 0.3640 0.1374 0.3805 0.047 Uiso 1 1 calc R
Li1 Li -0.08205(16) 0.3944(3) 0.32773(14) 0.0358(6) Uani 1 1 d .
Li2 Li 0.04440(16) 0.4116(4) 0.45460(14) 0.0372(6) Uani 1 1 d .
C3M C -0.06700(17) 0.7175(3) 0.34025(19) 0.0851(9) Uani 1 1 d .
H3M H -0.0124 0.6888 0.3535 0.102 Uiso 1 1 calc R
C2M C -0.16673(19) 0.9291(4) 0.32535(18) 0.0889(9) Uani 1 1 d .
H2M1 H -0.1658 1.0403 0.3304 0.133 Uiso 1 1 calc R
H2M2 H -0.2086 0.8863 0.3573 0.133 Uiso 1 1 calc R
H2M3 H -0.1805 0.9023 0.2762 0.133 Uiso 1 1 calc R
C1M C -0.0226(3) 0.9787(5) 0.3667(6) 0.258(5) Uani 1 1 d .
H1M1 H -0.0467 1.0813 0.3669 0.386 Uiso 1 1 calc R
H1M2 H 0.0246 0.9761 0.3340 0.386 Uiso 1 1 calc R
H1M3 H -0.0039 0.9526 0.4146 0.386 Uiso 1 1 calc R
O1M O -0.11362(11) 0.6164(2) 0.32222(12) 0.0802(6) Uani 1 1 d .
N1M N -0.08582(16) 0.8676(2) 0.34325(16) 0.0912(8) Uani 1 1 d .

loop_
_atom_site_aniso_label
_atom_site_aniso_U_11
_atom_site_aniso_U_22
_atom_site_aniso_U_33
_atom_site_aniso_U_23
_atom_site_aniso_U_13
_atom_site_aniso_U_12
O1 0.0238(5) 0.0560(7) 0.0312(6) -0.0055(5) -0.0030(4) 0.0061(5)
O2 0.0437(7) 0.0740(9) 0.0255(6) -0.0019(6) -0.0038(5) 0.0197(6)
O3 0.0381(7) 0.0774(9) 0.0308(6) -0.0035(6) -0.0059(5) 0.0163(6)
O4 0.0268(6) 0.0567(8) 0.0416(7) -0.0114(5) -0.0078(4) 0.0122(5)
N1 0.0275(6) 0.0519(8) 0.0261(6) -0.0008(6) -0.0007(5) 0.0090(6)
C1 0.0283(7) 0.0394(8) 0.0266(7) -0.0004(6) -0.0027(5) 0.0020(6)
C2 0.0271(7) 0.0409(8) 0.0321(8) -0.0021(7) -0.0053(6) 0.0049(6)
C3 0.0271(7) 0.0415(9) 0.0302(8) -0.0008(6) -0.0039(6) 0.0063(6)
C4 0.0269(7) 0.0397(8) 0.0266(7) -0.0001(6) -0.0016(5) 0.0031(6)
C5 0.0339(8) 0.0571(11) 0.0255(7) -0.0029(7) -0.0002(6) 0.0115(7)
C6 0.0292(7) 0.0547(10) 0.0251(7) -0.0016(7) -0.0020(6) 0.0091(7)
C7 0.0284(8) 0.0548(10) 0.0343(8) -0.0020(7) 0.0012(6) 0.0120(7)
Li1 0.0306(12) 0.0444(15) 0.0324(13) -0.0017(11) -0.0030(10) -0.0010(11)
Li2 0.0263(12) 0.0516(16) 0.0337(13) -0.0067(12) 0.0016(10) 0.0017(11)
C3M 0.0565(14) 0.0572(15) 0.142(3) 0.0112(15) -0.0132(15) 0.0042(12)
C2M 0.0805(18) 0.0658(16) 0.120(3) 0.0127(15) 0.0000(17) 0.0078(14)
C1M 0.128(4) 0.074(3) 0.571(13) -0.040(5) -0.136(6) -0.005(3)
O1M 0.0652(10) 0.0489(9) 0.1266(18) -0.0022(9) -0.0037(10) 0.0055(8)
N1M 0.0777(15) 0.0431(11) 0.153(2) 0.0067(12) -0.0205(15) 0.0012(10)

loop_
_atom_type_symbol
_atom_type_description
_atom_type_scat_dispersion_real
_atom_type_scat_dispersion_imag
_atom_type_scat_source
C C 0.0033 0.0016 'International Tables Vol C Tables 4.2.6.8 and 6.1.1.4'
H H 0.0000 0.0000 'International Tables Vol C Tables 4.2.6.8 and 6.1.1.4'
Li Li -0.0003 0.0001 'International Tables Vol C Tables 4.2.6.8 and 6.1.1.4'
N N 0.0061 0.0033 'International Tables Vol C Tables 4.2.6.8 and 6.1.1.4'
O O 0.0106 0.0060 'International Tables Vol C Tables 4.2.6.8 and 6.1.1.4'

loop_
_geom_angle_atom_site_label_1
_geom_angle_atom_site_label_2
_geom_angle_atom_site_label_3
_geom_angle
_geom_angle_site_symmetry_1
_geom_angle_site_symmetry_3
C1 O1 Li2 115.69(12) . .
C1 O1 Li1 135.42(13) . .
Li2 O1 Li1 105.24(12) . .
C1 O2 Li1 134.05(14) . 3
C2 O3 Li1 125.80(13) . 4_556
C2 O4 Li2 129.38(13) . 4_556
C2 O4 Li2 127.96(14) . 8_655
Li2 O4 Li2 87.65(12) 4_556 8_655
C6 N1 C4 117.81(13) . .
C6 N1 Li2 134.62(13) . .
C4 N1 Li2 107.08(12) . .
O2 C1 O1 126.99(14) . .
O2 C1 C4 116.63(13) . .
O1 C1 C4 116.38(13) . .
O2 C1 Li2 166.35(13) . .
O1 C1 Li2 39.53(9) . .
C4 C1 Li2 76.87(10) . .
O3 C2 O4 125.54(14) . .
O3 C2 C3 118.63(14) . .
O4 C2 C3 115.83(14) . .
C7 C3 C6 117.83(13) . .
C7 C3 C2 121.49(14) . .
C6 C3 C2 120.68(14) . .
N1 C4 C5 122.74(13) . .
N1 C4 C1 116.51(13) . .
C5 C4 C1 120.72(13) . .
N1 C4 Li2 45.50(9) . .
C5 C4 Li2 167.42(12) . .
C1 C4 Li2 71.10(10) . .
C7 C5 C4 118.60(14) . .
C7 C5 H5 120.7 . .
C4 C5 H5 120.7 . .
N1 C6 C3 123.25(14) . .
N1 C6 H6 118.4 . .
C3 C6 H6 118.4 . .
C3 C7 C5 119.76(14) . .
C3 C7 H7 120.1 . .
C5 C7 H7 120.1 . .
O2 Li1 O1 115.42(15) 3 .
O2 Li1 O1M 109.64(15) 3 .
O1 Li1 O1M 108.45(15) . .
O2 Li1 O3 109.62(14) 3 4_456
O1 Li1 O3 107.04(13) . 4_456
O1M Li1 O3 106.26(15) . 4_456
O2 Li1 Li2 147.09(15) 3 .
O1 Li1 Li2 36.81(7) . .
O1M Li1 Li2 99.00(13) . .
O3 Li1 Li2 76.12(10) 4_456 .
O4 Li2 O1 112.48(14) 4_456 .
O4 Li2 O4 92.35(12) 4_456 8_665
O1 Li2 O4 123.71(16) . 8_665
O4 Li2 N1 139.91(17) 4_456 .
O1 Li2 N1 84.15(11) . .
O4 Li2 N1 108.69(13) 8_665 .
O4 Li2 Li2 46.83(9) 4_456 5_566
O1 Li2 Li2 132.70(19) . 5_566
O4 Li2 Li2 45.51(9) 8_665 5_566
N1 Li2 Li2 141.27(18) . 5_566
O4 Li2 C1 131.79(14) 4_456 .
O1 Li2 C1 24.78(6) . .
O4 Li2 C1 126.56(14) 8_665 .
N1 Li2 C1 59.42(8) . .
Li2 Li2 C1 155.60(18) 5_566 .
O4 Li2 C4 146.86(15) 4_456 .
O1 Li2 C4 56.81(8) . .
O4 Li2 C4 120.07(12) 8_665 .
N1 Li2 C4 27.42(6) . .
Li2 Li2 C4 164.50(17) 5_566 .
C1 Li2 C4 32.03(5) . .
O4 Li2 Li1 75.89(10) 4_456 .
O1 Li2 Li1 37.95(8) . .
O4 Li2 Li1 117.60(13) 8_665 .
N1 Li2 Li1 119.27(12) . .
Li2 Li2 Li1 99.45(14) 5_566 .
C1 Li2 Li1 61.90(8) . .
C4 Li2 Li1 93.09(9) . .
O1M C3M N1M 125.8(3) . .
O1M C3M H3M 117.1 . .
N1M C3M H3M 117.1 . .
N1M C2M H2M1 109.5 . .
N1M C2M H2M2 109.5 . .
H2M1 C2M H2M2 109.5 . .
N1M C2M H2M3 109.5 . .
H2M1 C2M H2M3 109.5 . .
H2M2 C2M H2M3 109.5 . .
N1M C1M H1M1 109.5 . .
N1M C1M H1M2 109.5 . .
H1M1 C1M H1M2 109.5 . .
N1M C1M H1M3 109.5 . .
H1M1 C1M H1M3 109.5 . .
H1M2 C1M H1M3 109.5 . .
C3M O1M Li1 122.43(19) . .
C3M N1M C2M 123.6(2) . .
C3M N1M C1M 120.0(3) . .
C2M N1M C1M 116.4(3) . .

loop_
_geom_bond_atom_site_label_1
_geom_bond_atom_site_label_2
_geom_bond_distance
_geom_bond_site_symmetry_2
O1 C1 1.2604(18) .
O1 Li2 1.914(3) .
O1 Li1 1.964(3) .
O2 C1 1.2358(19) .
O2 Li1 1.890(3) 3
O3 C2 1.2321(19) .
O3 Li1 1.977(3) 4_556
O4 C2 1.2697(19) .
O4 Li2 1.901(3) 4_556
O4 Li2 1.944(3) 8_655
N1 C6 1.340(2) .
N1 C4 1.344(2) .
N1 Li2 2.081(3) .
C1 C4 1.519(2) .
C1 Li2 2.710(3) .
C2 C3 1.511(2) .
C3 C7 1.381(2) .
C3 C6 1.393(2) .
C4 C5 1.385(2) .
C4 Li2 2.789(3) .
C5 C7 1.382(2) .
C5 H5 0.9300 .
C6 H6 0.9300 .
C7 H7 0.9300 .
Li1 O2 1.890(3) 3
Li1 O1M 1.975(3) .
Li1 O3 1.977(3) 4_456
Li1 Li2 3.082(4) .
Li2 O4 1.901(3) 4_456
Li2 O4 1.944(3) 8_665
Li2 Li2 2.663(5) 5_566
C3M O1M 1.187(3) .
C3M N1M 1.325(3) .
C3M H3M 0.9300 .
C2M N1M 1.422(4) .
C2M H2M1 0.9600 .
C2M H2M2 0.9600 .
C2M H2M3 0.9600 .
C1M N1M 1.448(5) .
C1M H1M1 0.9600 .
C1M H1M2 0.9600 .
C1M H1M3 0.9600 .
